data_4036349
loop_
_publ_author_name
'Yang, Zheng'
'Hao, Wen-Juan'
'Wang, Shu-Liang'
'Zhang, Jin-Peng'
'Jiang, Bo'
'Li, Guigen'
'Tu, Shu-Jiang'

_publ_section_title
;
 Synthesis of Allenyl Sulfones via a TBHP/TBAI-Mediated Reaction of
 Propargyl Alcohols with Sulfonyl Hydrazides.
;
_journal_issue 18
_journal_name_full 'The Journal of organic chemistry'
_journal_page_first 9224
_journal_page_last 9230
_journal_paper_doi 10.1021/acs.joc.5b01684
_journal_volume 80
_journal_year 2015
_chemical_formula_sum 'C28 H22 O2 S'
_chemical_formula_weight 422.52
_space_group_IT_number 14
_space_group_name_Hall '-P 2yn'
_space_group_name_H-M_alt 'P 1 21/n 1'
_symmetry_cell_setting monoclinic
_symmetry_space_group_name_H-M 'P 1 21/n 1'
_atom_sites_solution_hydrogens geom
_atom_sites_solution_primary direct
_atom_sites_solution_secondary difmap
_audit_creation_method SHELXL-97
_cell_angle_alpha 90.00
_cell_angle_beta 108.442(2)
_cell_angle_gamma 90.00
_cell_formula_units_Z 4
_cell_length_a 10.5311(9)
_cell_length_b 14.0448(12)
_cell_length_c 15.9503(14)
_cell_measurement_reflns_used 1382
_cell_measurement_temperature 298(2)
_cell_measurement_theta_max 28.342
_cell_measurement_theta_min 2.502
_cell_volume 2238.0(3)
_computing_cell_refinement 'Bruker SMART'
_computing_data_collection 'Bruker SMART'
_computing_data_reduction 'Bruker SHELXTL'
_computing_molecular_graphics 'Bruker SHELXTL'
_computing_publication_material 'Bruker SHELXTL'
_computing_structure_refinement 'SHELXL-97 (Sheldrick, 1997)'
_computing_structure_solution 'SHELXS-97 (Sheldrick, 1990)'
_diffrn_ambient_temperature 298(2)
_diffrn_measured_fraction_theta_full 0.998
_diffrn_measured_fraction_theta_max 0.998
_diffrn_measurement_device_type 'CCD area detector'
_diffrn_measurement_method 'phi and omega scans'
_diffrn_radiation_monochromator graphite
_diffrn_radiation_source 'fine-focus sealed tube'
_diffrn_radiation_type MoK\a
_diffrn_radiation_wavelength 0.71073
_diffrn_reflns_av_R_equivalents 0.0739
_diffrn_reflns_av_sigmaI/netI 0.1089
_diffrn_reflns_limit_h_max 12
_diffrn_reflns_limit_h_min -12
_diffrn_reflns_limit_k_max 14
_diffrn_reflns_limit_k_min -16
_diffrn_reflns_limit_l_max 18
_diffrn_reflns_limit_l_min -15
_diffrn_reflns_number 10917
_diffrn_reflns_theta_full 25.02
_diffrn_reflns_theta_max 25.02
_diffrn_reflns_theta_min 2.50
_exptl_absorpt_coefficient_mu 0.167
_exptl_absorpt_correction_T_max 0.9884
_exptl_absorpt_correction_T_min 0.9803
_exptl_absorpt_correction_type multi-scan
_exptl_absorpt_process_details sadabs
_exptl_crystal_colour white
_exptl_crystal_density_diffrn 1.254
_exptl_crystal_density_method 'not measured'
_exptl_crystal_description block
_exptl_crystal_F_000 888
_exptl_crystal_size_max 0.12
_exptl_crystal_size_mid 0.10
_exptl_crystal_size_min 0.07
_refine_diff_density_max 0.162
_refine_diff_density_min -0.181
_refine_diff_density_rms 0.034
_refine_ls_extinction_method none
_refine_ls_goodness_of_fit_ref 0.925
_refine_ls_hydrogen_treatment constr
_refine_ls_matrix_type full
_refine_ls_number_parameters 280
_refine_ls_number_reflns 3945
_refine_ls_number_restraints 0
_refine_ls_restrained_S_all 0.925
_refine_ls_R_factor_all 0.1371
_refine_ls_R_factor_gt 0.0496
_refine_ls_shift/su_max 0.000
_refine_ls_shift/su_mean 0.000
_refine_ls_structure_factor_coef Fsqd
_refine_ls_weighting_details 'calc w=1/[\s^2^(Fo^2^)+(0.0003P)^2^+0.0000P] where P=(Fo^2^+2Fc^2^)/3'
_refine_ls_weighting_scheme calc
_refine_ls_wR_factor_gt 0.0508
_refine_ls_wR_factor_ref 0.0588
_reflns_number_gt 1746
_reflns_number_total 3945
_reflns_threshold_expression >2sigma(I)
_cod_data_source_file jo5b01684_si_002.cif
_cod_data_source_block 150611a
_cod_depositor_comments
;
The following automatic conversions were performed:

data item '_symmetry_cell_setting' value 'Monoclinic' was changed to
'monoclinic' in accordance with the
/home/saulius/struct/COD-crude-data/automatic-downloads/DataCite-retrospective/ACS/depositions/lib/dictionaries/cif_core.dic
dictionary named 'cif_core.dic' version 2.4.2 last updated on
2011-04-26.

Automatic conversion script
Id: cif_fix_values 6909 2019-04-08 15:41:33Z antanas 
;
_cod_original_sg_symbol_H-M P2(1)/n
_cod_database_code 4036349

loop_
_symmetry_equiv_pos_as_xyz
'x, y, z'
'-x+1/2, y+1/2, -z+1/2'
'-x, -y, -z'
'x-1/2, -y-1/2, z-1/2'

loop_
_atom_site_label
_atom_site_type_symbol
_atom_site_fract_x
_atom_site_fract_y
_atom_site_fract_z
_atom_site_U_iso_or_equiv
_atom_site_adp_type
_atom_site_occupancy
_atom_site_symmetry_multiplicity
_atom_site_calc_flag
_atom_site_refinement_flags
O1 O 0.80697(17) 0.36797(13) 0.51758(11) 0.0755(6) Uani 1 1 d .
O2 O 0.69408(17) 0.21883(13) 0.45239(11) 0.0773(6) Uani 1 1 d .
S1 S 0.72240(8) 0.28926(6) 0.52192(5) 0.0604(2) Uani 1 1 d .
C1 C 0.7965(3) 0.23129(16) 0.62636(17) 0.0452(7) Uani 1 1 d .
C2 C 0.7218(3) 0.21814(18) 0.67568(18) 0.0477(7) Uani 1 1 d .
C3 C 0.6430(3) 0.2049(2) 0.72348(17) 0.0470(7) Uani 1 1 d .
C4 C 0.9391(3) 0.20193(17) 0.6499(2) 0.0481(7) Uani 1 1 d .
C5 C 1.0019(3) 0.18784(18) 0.5868(2) 0.0653(9) Uani 1 1 d .
H5 H 0.9566 0.2017 0.5279 0.078 Uiso 1 1 calc R
C6 C 1.1316(3) 0.1534(2) 0.6105(2) 0.0759(10) Uani 1 1 d .
H6 H 1.1735 0.1442 0.5678 0.091 Uiso 1 1 calc R
C7 C 1.1982(3) 0.1327(2) 0.6980(3) 0.0736(11) Uani 1 1 d .
H7 H 1.2844 0.1078 0.7140 0.088 Uiso 1 1 calc R
C8 C 1.1384(3) 0.1486(2) 0.7615(2) 0.0716(10) Uani 1 1 d .
H8 H 1.1849 0.1364 0.8205 0.086 Uiso 1 1 calc R
C9 C 1.0090(3) 0.18287(18) 0.73781(19) 0.0615(9) Uani 1 1 d .
H9 H 0.9684 0.1932 0.7810 0.074 Uiso 1 1 calc R
C10 C 0.6224(3) 0.2809(2) 0.78200(17) 0.0475(7) Uani 1 1 d .
C11 C 0.7144(3) 0.3528(2) 0.81150(18) 0.0605(9) Uani 1 1 d .
H11 H 0.7945 0.3509 0.7984 0.073 Uiso 1 1 calc R
C12 C 0.6900(4) 0.4272(2) 0.8598(2) 0.0795(11) Uani 1 1 d .
H12 H 0.7536 0.4751 0.8794 0.095 Uiso 1 1 calc R
C13 C 0.5720(4) 0.4315(2) 0.8795(2) 0.0871(11) Uani 1 1 d .
H13 H 0.5554 0.4824 0.9118 0.104 Uiso 1 1 calc R
C14 C 0.4788(3) 0.3601(3) 0.8515(2) 0.0790(10) Uani 1 1 d .
H14 H 0.3994 0.3621 0.8652 0.095 Uiso 1 1 calc R
C15 C 0.5043(3) 0.2858(2) 0.80274(18) 0.0634(9) Uani 1 1 d .
H15 H 0.4409 0.2378 0.7834 0.076 Uiso 1 1 calc R
C16 C 0.5706(3) 0.11188(19) 0.7157(2) 0.0470(8) Uani 1 1 d .
C17 C 0.5766(2) 0.0602(2) 0.79026(19) 0.0575(8) Uani 1 1 d .
H17 H 0.6223 0.0846 0.8458 0.069 Uiso 1 1 calc R
C18 C 0.5151(3) -0.0278(2) 0.7831(2) 0.0672(10) Uani 1 1 d .
H18 H 0.5208 -0.0629 0.8336 0.081 Uiso 1 1 calc R
C19 C 0.4457(3) -0.0634(2) 0.7011(2) 0.0679(10) Uani 1 1 d .
H19 H 0.4022 -0.1217 0.6964 0.081 Uiso 1 1 calc R
C20 C 0.4401(3) -0.0135(2) 0.6266(2) 0.0661(9) Uani 1 1 d .
H20 H 0.3950 -0.0384 0.5711 0.079 Uiso 1 1 calc R
C21 C 0.5018(3) 0.0739(2) 0.63413(19) 0.0597(8) Uani 1 1 d .
H21 H 0.4970 0.1081 0.5833 0.072 Uiso 1 1 calc R
C22 C 0.5706(3) 0.3316(2) 0.53098(19) 0.0543(8) Uani 1 1 d .
C23 C 0.5712(3) 0.4083(2) 0.58544(19) 0.0641(9) Uani 1 1 d .
H23 H 0.6502 0.4411 0.6127 0.077 Uiso 1 1 calc R
C24 C 0.4535(4) 0.4356(2) 0.5988(2) 0.0759(10) Uani 1 1 d .
H24 H 0.4542 0.4865 0.6362 0.091 Uiso 1 1 calc R
C25 C 0.3340(4) 0.3890(2) 0.5578(2) 0.0714(10) Uani 1 1 d .
C26 C 0.3362(3) 0.3148(2) 0.5013(2) 0.0730(10) Uani 1 1 d .
H26 H 0.2568 0.2837 0.4715 0.088 Uiso 1 1 calc R
C27 C 0.4534(3) 0.2859(2) 0.48829(18) 0.0656(9) Uani 1 1 d .
H27 H 0.4528 0.2354 0.4505 0.079 Uiso 1 1 calc R
C28 C 0.2076(3) 0.41675(19) 0.5761(2) 0.1022(12) Uani 1 1 d .
H28A H 0.1338 0.3811 0.5383 0.153 Uiso 1 1 calc R
H28B H 0.1915 0.4836 0.5651 0.153 Uiso 1 1 calc R
H28C H 0.2166 0.4033 0.6367 0.153 Uiso 1 1 calc R

loop_
_atom_site_aniso_label
_atom_site_aniso_U_11
_atom_site_aniso_U_22
_atom_site_aniso_U_33
_atom_site_aniso_U_23
_atom_site_aniso_U_13
_atom_site_aniso_U_12
O1 0.0804(15) 0.0648(14) 0.0786(16) 0.0200(10) 0.0210(12) -0.0171(12)
O2 0.0884(15) 0.0845(15) 0.0548(14) -0.0252(12) 0.0168(11) -0.0030(12)
S1 0.0680(6) 0.0591(5) 0.0519(5) 0.0022(5) 0.0158(4) -0.0036(5)
C1 0.053(2) 0.0401(19) 0.046(2) 0.0023(14) 0.0207(16) -0.0023(15)
C2 0.050(2) 0.0392(18) 0.049(2) 0.0025(15) 0.0102(16) 0.0046(15)
C3 0.0444(19) 0.048(2) 0.047(2) 0.0073(16) 0.0126(15) 0.0024(16)
C4 0.058(2) 0.0365(18) 0.054(2) -0.0021(15) 0.0240(18) -0.0032(15)
C5 0.064(2) 0.066(2) 0.069(3) 0.0044(17) 0.025(2) -0.0016(18)
C6 0.062(3) 0.077(3) 0.101(3) -0.003(2) 0.044(2) 0.000(2)
C7 0.047(2) 0.060(2) 0.110(3) -0.011(2) 0.020(2) 0.0040(17)
C8 0.065(3) 0.068(2) 0.075(3) -0.0115(19) 0.013(2) 0.0062(19)
C9 0.055(2) 0.069(2) 0.059(2) -0.0069(16) 0.0160(18) 0.0105(17)
C10 0.0449(19) 0.049(2) 0.049(2) 0.0076(16) 0.0148(16) 0.0011(17)
C11 0.060(2) 0.059(2) 0.063(2) -0.0018(17) 0.0201(18) -0.0065(19)
C12 0.097(3) 0.053(2) 0.088(3) -0.0110(19) 0.028(2) -0.019(2)
C13 0.117(3) 0.055(3) 0.095(3) -0.008(2) 0.043(3) 0.011(2)
C14 0.080(3) 0.073(3) 0.095(3) -0.006(2) 0.043(2) 0.009(2)
C15 0.060(2) 0.058(2) 0.074(2) -0.0077(18) 0.0237(19) -0.0029(18)
C16 0.0444(19) 0.047(2) 0.049(2) 0.0050(16) 0.0141(17) 0.0021(15)
C17 0.056(2) 0.051(2) 0.063(2) 0.0091(17) 0.0147(17) 0.0004(17)
C18 0.063(2) 0.058(2) 0.077(3) 0.0192(18) 0.018(2) 0.0073(18)
C19 0.061(2) 0.047(2) 0.096(3) 0.003(2) 0.025(2) -0.0039(17)
C20 0.071(2) 0.057(2) 0.068(3) -0.0049(19) 0.020(2) -0.0048(19)
C21 0.066(2) 0.052(2) 0.063(2) 0.0056(17) 0.0237(19) -0.0003(17)
C22 0.055(2) 0.044(2) 0.055(2) 0.0056(15) 0.0040(17) -0.0021(16)
C23 0.070(2) 0.047(2) 0.069(2) 0.0028(17) 0.012(2) -0.0037(18)
C24 0.087(3) 0.053(2) 0.087(3) 0.0039(18) 0.026(2) 0.011(2)
C25 0.078(3) 0.052(2) 0.081(3) 0.0198(19) 0.020(2) 0.011(2)
C26 0.057(2) 0.070(3) 0.078(3) 0.0140(19) 0.001(2) 0.001(2)
C27 0.068(2) 0.059(2) 0.058(2) 0.0009(17) 0.004(2) 0.000(2)
C28 0.084(3) 0.082(3) 0.153(4) 0.025(2) 0.056(3) 0.024(2)

loop_
_atom_type_symbol
_atom_type_description
_atom_type_scat_dispersion_real
_atom_type_scat_dispersion_imag
_atom_type_scat_source
C C 0.0033 0.0016 'International Tables Vol C Tables 4.2.6.8 and 6.1.1.4'
H H 0.0000 0.0000 'International Tables Vol C Tables 4.2.6.8 and 6.1.1.4'
O O 0.0106 0.0060 'International Tables Vol C Tables 4.2.6.8 and 6.1.1.4'
S S 0.1246 0.1234 'International Tables Vol C Tables 4.2.6.8 and 6.1.1.4'

loop_
_geom_angle_atom_site_label_1
_geom_angle_atom_site_label_2
_geom_angle_atom_site_label_3
_geom_angle
O1 S1 O2 118.09(13)
O1 S1 C22 109.80(13)
O2 S1 C22 108.84(13)
O1 S1 C1 107.46(11)
O2 S1 C1 108.98(12)
C22 S1 C1 102.53(14)
C2 C1 C4 124.6(3)
C2 C1 S1 117.5(2)
C4 C1 S1 117.9(2)
C1 C2 C3 178.3(3)
C2 C3 C10 120.9(3)
C2 C3 C16 118.4(3)
C10 C3 C16 120.6(3)
C5 C4 C9 119.0(3)
C5 C4 C1 122.2(3)
C9 C4 C1 118.7(3)
C4 C5 C6 120.6(3)
C4 C5 H5 119.7
C6 C5 H5 119.7
C7 C6 C5 119.4(3)
C7 C6 H6 120.3
C5 C6 H6 120.3
C8 C7 C6 120.5(3)
C8 C7 H7 119.7
C6 C7 H7 119.7
C7 C8 C9 120.0(3)
C7 C8 H8 120.0
C9 C8 H8 120.0
C8 C9 C4 120.4(3)
C8 C9 H9 119.8
C4 C9 H9 119.8
C11 C10 C15 118.0(3)
C11 C10 C3 121.2(3)
C15 C10 C3 120.6(3)
C12 C11 C10 121.0(3)
C12 C11 H11 119.5
C10 C11 H11 119.5
C11 C12 C13 120.3(3)
C11 C12 H12 119.8
C13 C12 H12 119.8
C14 C13 C12 119.8(3)
C14 C13 H13 120.1
C12 C13 H13 120.1
C13 C14 C15 119.3(3)
C13 C14 H14 120.3
C15 C14 H14 120.3
C14 C15 C10 121.5(3)
C14 C15 H15 119.3
C10 C15 H15 119.3
C17 C16 C21 118.5(3)
C17 C16 C3 120.4(3)
C21 C16 C3 121.1(3)
C16 C17 C18 120.5(3)
C16 C17 H17 119.8
C18 C17 H17 119.8
C19 C18 C17 119.8(3)
C19 C18 H18 120.1
C17 C18 H18 120.1
C20 C19 C18 120.4(3)
C20 C19 H19 119.8
C18 C19 H19 119.8
C19 C20 C21 119.5(3)
C19 C20 H20 120.2
C21 C20 H20 120.2
C20 C21 C16 121.3(3)
C20 C21 H21 119.4
C16 C21 H21 119.4
C27 C22 C23 120.1(3)
C27 C22 S1 120.2(3)
C23 C22 S1 119.5(3)
C24 C23 C22 119.3(3)
C24 C23 H23 120.4
C22 C23 H23 120.4
C23 C24 C25 121.6(3)
C23 C24 H24 119.2
C25 C24 H24 119.2
C26 C25 C24 117.6(3)
C26 C25 C28 121.4(4)
C24 C25 C28 121.0(3)
C27 C26 C25 121.4(3)
C27 C26 H26 119.3
C25 C26 H26 119.3
C22 C27 C26 119.9(3)
C22 C27 H27 120.0
C26 C27 H27 120.0
C25 C28 H28A 109.5
C25 C28 H28B 109.5
H28A C28 H28B 109.5
C25 C28 H28C 109.5
H28A C28 H28C 109.5
H28B C28 H28C 109.5

loop_
_geom_bond_atom_site_label_1
_geom_bond_atom_site_label_2
_geom_bond_distance
O1 S1 1.4350(17)
O2 S1 1.4451(16)
S1 C22 1.753(3)
S1 C1 1.796(2)
C1 C2 1.290(3)
C1 C4 1.487(3)
C2 C3 1.306(3)
C3 C10 1.478(3)
C3 C16 1.498(3)
C4 C5 1.383(3)
C4 C9 1.388(3)
C5 C6 1.384(3)
C5 H5 0.9300
C6 C7 1.380(4)
C6 H6 0.9300
C7 C8 1.370(4)
C7 H7 0.9300
C8 C9 1.380(3)
C8 H8 0.9300
C9 H9 0.9300
C10 C11 1.376(3)
C10 C15 1.386(3)
C11 C12 1.370(3)
C11 H11 0.9300
C12 C13 1.377(4)
C12 H12 0.9300
C13 C14 1.374(4)
C13 H13 0.9300
C14 C15 1.378(3)
C14 H14 0.9300
C15 H15 0.9300
C16 C17 1.378(3)
C16 C21 1.381(3)
C17 C18 1.383(3)
C17 H17 0.9300
C18 C19 1.374(3)
C18 H18 0.9300
C19 C20 1.364(3)
C19 H19 0.9300
C20 C21 1.376(3)
C20 H20 0.9300
C21 H21 0.9300
C22 C27 1.367(3)
C22 C23 1.383(3)
C23 C24 1.377(4)
C23 H23 0.9300
C24 C25 1.384(4)
C24 H24 0.9300
C25 C26 1.383(4)
C25 C28 1.502(4)
C26 C27 1.375(3)
C26 H26 0.9300
C27 H27 0.9300
C28 H28A 0.9600
C28 H28B 0.9600
C28 H28C 0.9600

loop_
_geom_torsion_atom_site_label_1
_geom_torsion_atom_site_label_2
_geom_torsion_atom_site_label_3
_geom_torsion_atom_site_label_4
_geom_torsion
O1 S1 C1 C2 127.0(2)
O2 S1 C1 C2 -104.0(2)
C22 S1 C1 C2 11.3(3)
O1 S1 C1 C4 -53.0(2)
O2 S1 C1 C4 76.1(2)
C22 S1 C1 C4 -168.7(2)
C4 C1 C2 C3 -156(10)
S1 C1 C2 C3 24(10)
C1 C2 C3 C10 -108(10)
C1 C2 C3 C16 70(10)
C2 C1 C4 C5 158.0(3)
S1 C1 C4 C5 -22.1(3)
C2 C1 C4 C9 -18.3(4)
S1 C1 C4 C9 161.66(19)
C9 C4 C5 C6 1.3(4)
C1 C4 C5 C6 -174.9(2)
C4 C5 C6 C7 0.2(4)
C5 C6 C7 C8 -1.9(4)
C6 C7 C8 C9 2.0(5)
C7 C8 C9 C4 -0.4(4)
C5 C4 C9 C8 -1.2(4)
C1 C4 C9 C8 175.2(2)
C2 C3 C10 C11 -22.2(4)
C16 C3 C10 C11 159.6(2)
C2 C3 C10 C15 152.5(3)
C16 C3 C10 C15 -25.7(4)
C15 C10 C11 C12 -0.1(4)
C3 C10 C11 C12 174.7(3)
C10 C11 C12 C13 -0.2(5)
C11 C12 C13 C14 0.7(5)
C12 C13 C14 C15 -0.9(5)
C13 C14 C15 C10 0.5(5)
C11 C10 C15 C14 0.0(4)
C3 C10 C15 C14 -174.9(3)
C2 C3 C16 C17 128.7(3)
C10 C3 C16 C17 -53.1(4)
C2 C3 C16 C21 -48.3(4)
C10 C3 C16 C21 129.9(3)
C21 C16 C17 C18 0.2(4)
C3 C16 C17 C18 -176.9(2)
C16 C17 C18 C19 -1.1(4)
C17 C18 C19 C20 1.8(5)
C18 C19 C20 C21 -1.6(5)
C19 C20 C21 C16 0.7(4)
C17 C16 C21 C20 0.0(4)
C3 C16 C21 C20 177.1(2)
O1 S1 C22 C27 142.4(2)
O2 S1 C22 C27 11.7(3)
C1 S1 C22 C27 -103.6(2)
O1 S1 C22 C23 -41.2(3)
O2 S1 C22 C23 -171.8(2)
C1 S1 C22 C23 72.8(3)
C27 C22 C23 C24 2.6(4)
S1 C22 C23 C24 -173.9(2)
C22 C23 C24 C25 -1.1(5)
C23 C24 C25 C26 -1.2(5)
C23 C24 C25 C28 177.3(3)
C24 C25 C26 C27 2.1(5)
C28 C25 C26 C27 -176.4(3)
C23 C22 C27 C26 -1.7(4)
S1 C22 C27 C26 174.8(2)
C25 C26 C27 C22 -0.7(5)
